data_7700980
loop_
_publ_author_name
'Delaney, Andie R.'
'Frogley, Benjamin J.'
'Hill, Anthony F.'

_publ_section_title
;
 Metal coordination to a dimetallaoctatetrayne.
;
_journal_issue 36
_journal_name_full 'Dalton transactions (Cambridge, England : 2003)'
_journal_page_first 13674
_journal_page_last 13684
_journal_paper_doi 10.1039/c9dt03041g
_journal_volume 48
_journal_year 2019
_chemical_formula_moiety 'C36 H44 B2 Cl4 N12 W2, 2(C H Cl3)'
_chemical_formula_sum 'C38 H46 B2 Cl10 N12 W2'
_chemical_formula_weight 1414.69
_space_group_crystal_system monoclinic
_space_group_IT_number 14
_space_group_name_Hall '-P 2yn'
_space_group_name_H-M_alt 'P 1 21/n 1'
_symmetry_space_group_name_Hall '-P 2yn'
_symmetry_space_group_name_H-M 'P 1 21/n 1'
_atom_sites_solution_hydrogens geom
_audit_creation_method SHELXL-2014/7
_audit_update_record
;
2019-06-05 deposited with the CCDC.    2019-08-29 downloaded from the CCDC.
;
_cell_angle_alpha 90
_cell_angle_beta 92.613(5)
_cell_angle_gamma 90
_cell_formula_units_Z 2
_cell_length_a 12.1393(8)
_cell_length_b 18.7223(12)
_cell_length_c 13.4163(7)
_cell_measurement_reflns_used 2455
_cell_measurement_temperature 150.0(1)
_cell_measurement_theta_max 70.0400
_cell_measurement_theta_min 4.7250
_cell_volume 3046.0(3)
_computing_cell_refinement 'CrysAlisPro 1.171.40.36a (Rigaku OD, 2018)'
_computing_data_collection 'CrysAlisPro 1.171.40.36a (Rigaku OD, 2018)'
_computing_data_reduction 'CrysAlisPro 1.171.40.36a (Rigaku OD, 2018)'
_computing_structure_refinement 'SHELXL-2014/7 (Sheldrick, 2014)'
_computing_structure_solution 'SHELXT-2014/7 (Sheldrick, 2014)'
_diffrn_ambient_temperature 150.0(1)
_diffrn_detector_area_resol_mean 8.1297
_diffrn_measured_fraction_theta_full 0.986
_diffrn_measured_fraction_theta_max 0.960
_diffrn_measurement_device_type 'SuperNova, Dual, Cu at home/near, EosS2'
_diffrn_measurement_method '\w scans'
_diffrn_radiation_type CuK\a
_diffrn_radiation_wavelength 1.54184
_diffrn_reflns_av_R_equivalents 0.0377
_diffrn_reflns_av_unetI/netI 0.0636
_diffrn_reflns_Laue_measured_fraction_full 0.986
_diffrn_reflns_Laue_measured_fraction_max 0.960
_diffrn_reflns_limit_h_max 10
_diffrn_reflns_limit_h_min -14
_diffrn_reflns_limit_k_max 14
_diffrn_reflns_limit_k_min -22
_diffrn_reflns_limit_l_max 15
_diffrn_reflns_limit_l_min -16
_diffrn_reflns_number 9526
_diffrn_reflns_point_group_measured_fraction_full 0.986
_diffrn_reflns_point_group_measured_fraction_max 0.960
_diffrn_reflns_theta_full 67.684
_diffrn_reflns_theta_max 70.687
_diffrn_reflns_theta_min 4.057
_diffrn_source 'micro-focus sealed X-ray tube'
_exptl_absorpt_coefficient_mu 11.202
_exptl_absorpt_correction_T_max 1.00000
_exptl_absorpt_correction_T_min 0.79163
_exptl_absorpt_correction_type multi-scan
_exptl_absorpt_process_details
;
CrysAlisPro 1.171.40.36a (Rigaku Oxford Diffraction, 2018)
Empirical absorption correction using spherical harmonics,
 implemented in SCALE3 ABSPACK scaling algorithm.
;
_exptl_crystal_colour orange
_exptl_crystal_density_diffrn 1.542
_exptl_crystal_description plate
_exptl_crystal_F_000 1372
_exptl_crystal_size_max 0.135
_exptl_crystal_size_mid 0.083
_exptl_crystal_size_min 0.025
_refine_diff_density_max 0.746
_refine_diff_density_min -1.006
_refine_diff_density_rms 0.119
_refine_ls_extinction_method none
_refine_ls_goodness_of_fit_ref 1.032
_refine_ls_hydrogen_treatment constr
_refine_ls_matrix_type full
_refine_ls_number_parameters 295
_refine_ls_number_reflns 5628
_refine_ls_number_restraints 0
_refine_ls_restrained_S_all 1.032
_refine_ls_R_factor_all 0.0820
_refine_ls_R_factor_gt 0.0535
_refine_ls_shift/su_max 0.001
_refine_ls_shift/su_mean 0.000
_refine_ls_structure_factor_coef Fsqd
_refine_ls_weighting_details 'w=1/[\s^2^(Fo^2^)+(0.0752P)^2^] where P=(Fo^2^+2Fc^2^)/3'
_refine_ls_weighting_scheme calc
_refine_ls_wR_factor_gt 0.1333
_refine_ls_wR_factor_ref 0.1490
_reflns_Friedel_coverage 0.000
_reflns_number_gt 3797
_reflns_number_total 5628
_reflns_threshold_expression 'I > 2\s(I)'
_cod_data_source_file c9dt03041g2.cif
_cod_data_source_block Compound_4
_cod_depositor_comments 'Adding full bibliography for 7700974--7700980.cif.'
_cod_database_code 7700980
_shelx_shelxl_version_number 2014/7
_shelx_space_group_comment
;
The symmetry employed for this shelxl refinement is uniquely defined
by the following loop, which should always be used as a source of
symmetry information in preference to the above space-group names.
They are only intended as comments.
;

loop_
_space_group_symop_operation_xyz
'x, y, z'
'-x+1/2, y+1/2, -z+1/2'
'-x, -y, -z'
'x-1/2, -y-1/2, z-1/2'

loop_
_atom_site_label
_atom_site_type_symbol
_atom_site_fract_x
_atom_site_fract_y
_atom_site_fract_z
_atom_site_U_iso_or_equiv
_atom_site_adp_type
_atom_site_occupancy
_atom_site_site_symmetry_order
_atom_site_calc_flag
_atom_site_refinement_flags_posn
_atom_site_refinement_flags_adp
W1 W 0.72509(3) 0.60416(2) 0.29117(3) 0.05510(15) Uani 1 1 d . .
Cl1 Cl 0.8915(2) 0.60157(16) 0.20888(17) 0.0817(7) Uani 1 1 d . .
Cl2 Cl 0.6651(3) 0.71904(15) 0.2396(2) 0.0923(9) Uani 1 1 d . .
Cl5 Cl 0.6671(4) 0.7898(3) 0.6824(4) 0.170(2) Uani 1 1 d . .
Cl3 Cl 0.6361(5) 0.7839(3) 0.4745(4) 0.169(2) Uani 1 1 d . .
N6 N 0.6350(5) 0.5883(4) 0.4989(5) 0.0571(18) Uani 1 1 d . .
N2 N 0.8239(5) 0.6401(4) 0.5115(5) 0.0542(16) Uani 1 1 d . .
N5 N 0.6021(6) 0.6011(4) 0.4007(5) 0.0605(17) Uani 1 1 d . .
N1 N 0.8285(6) 0.6649(4) 0.4148(5) 0.0569(17) Uani 1 1 d . .
N3 N 0.7759(6) 0.5087(3) 0.3685(5) 0.0523(16) Uani 1 1 d . .
Cl4 Cl 0.7338(8) 0.9028(3) 0.5621(6) 0.254(4) Uani 1 1 d . .
N4 N 0.7961(5) 0.5113(4) 0.4702(5) 0.0554(17) Uani 1 1 d . .
C1 C 0.6431(8) 0.5616(5) 0.1919(6) 0.062(2) Uani 1 1 d . .
C7 C 0.8879(7) 0.6815(5) 0.5722(6) 0.062(2) Uani 1 1 d . .
C5 C 0.8947(7) 0.7210(5) 0.4190(7) 0.061(2) Uani 1 1 d . .
C6 C 0.9351(8) 0.7333(5) 0.5153(7) 0.072(3) Uani 1 1 d . .
H6 H 0.9838 0.7690 0.5371 0.087 Uiso 1 1 calc R U
C10 C 0.8100(8) 0.4451(5) 0.3375(7) 0.064(2) Uani 1 1 d . .
C12 C 0.8441(7) 0.4496(5) 0.4990(7) 0.067(2) Uani 1 1 d . .
C4 C 0.9246(9) 0.7637(6) 0.3301(8) 0.087(3) Uani 1 1 d . .
H4A H 1.0014 0.7572 0.3185 0.130 Uiso 1 1 calc R U
H4B H 0.9104 0.8134 0.3420 0.130 Uiso 1 1 calc R U
H4C H 0.8811 0.7481 0.2726 0.130 Uiso 1 1 calc R U
C17 C 0.5436(8) 0.5902(5) 0.5542(8) 0.067(2) Uani 1 1 d . .
C15 C 0.4913(8) 0.6094(5) 0.3937(8) 0.070(2) Uani 1 1 d . .
B1 B 0.7559(8) 0.5747(6) 0.5324(6) 0.054(2) Uani 1 1 d . .
H1 H 0.7616 0.5631 0.6037 0.065 Uiso 1 1 calc R U
C2 C 0.5833(8) 0.5332(6) 0.1119(6) 0.073(3) Uani 1 1 d . .
C8 C 0.8977(9) 0.6673(6) 0.6840(7) 0.082(3) Uani 1 1 d . .
H8A H 0.8257 0.6683 0.7107 0.123 Uiso 1 1 calc R U
H8B H 0.9430 0.7035 0.7158 0.123 Uiso 1 1 calc R U
H8C H 0.9306 0.6213 0.6959 0.123 Uiso 1 1 calc R U
C11 C 0.8528(8) 0.4090(5) 0.4156(8) 0.073(3) Uani 1 1 d . .
H11 H 0.8835 0.3635 0.4135 0.088 Uiso 1 1 calc R U
C16 C 0.4523(8) 0.6016(5) 0.4886(9) 0.078(3) Uani 1 1 d . .
H16 H 0.3790 0.6037 0.5055 0.093 Uiso 1 1 calc R U
C3 C 0.5297(8) 0.5115(6) 0.0396(7) 0.075(3) Uani 1 1 d . .
C13 C 0.8822(10) 0.4348(7) 0.6046(8) 0.093(4) Uani 1 1 d . .
H13A H 0.8934 0.4792 0.6395 0.139 Uiso 1 1 calc R U
H13B H 0.9502 0.4087 0.6053 0.139 Uiso 1 1 calc R U
H13C H 0.8274 0.4072 0.6366 0.139 Uiso 1 1 calc R U
C18 C 0.5426(9) 0.5813(6) 0.6626(8) 0.090(4) Uani 1 1 d . .
H18A H 0.5909 0.5429 0.6829 0.135 Uiso 1 1 calc R U
H18B H 0.4690 0.5707 0.6813 0.135 Uiso 1 1 calc R U
H18C H 0.5673 0.6247 0.6947 0.135 Uiso 1 1 calc R U
C14 C 0.4284(9) 0.6229(6) 0.2984(10) 0.095(4) Uani 1 1 d . .
H14A H 0.4531 0.6667 0.2697 0.142 Uiso 1 1 calc R U
H14B H 0.3513 0.6265 0.3107 0.142 Uiso 1 1 calc R U
H14C H 0.4399 0.5842 0.2531 0.142 Uiso 1 1 calc R U
C9 C 0.8029(10) 0.4244(6) 0.2288(9) 0.090(3) Uani 1 1 d . .
H9A H 0.7311 0.4361 0.2006 0.135 Uiso 1 1 calc R U
H9B H 0.8151 0.3739 0.2227 0.135 Uiso 1 1 calc R U
H9C H 0.8579 0.4499 0.1940 0.135 Uiso 1 1 calc R U
C19 C 0.6444(18) 0.8384(9) 0.5720(13) 0.154(7) Uani 1 1 d . .
H19 H 0.5719 0.8611 0.5760 0.185 Uiso 1 1 calc R U

loop_
_atom_site_aniso_label
_atom_site_aniso_U_11
_atom_site_aniso_U_22
_atom_site_aniso_U_33
_atom_site_aniso_U_23
_atom_site_aniso_U_13
_atom_site_aniso_U_12
W1 0.0560(2) 0.0564(2) 0.0514(2) 0.0009(2) -0.01349(14) -0.0033(2)
Cl1 0.0789(15) 0.108(2) 0.0580(11) 0.0079(14) 0.0018(10) -0.0092(16)
Cl2 0.096(2) 0.0733(16) 0.1050(19) 0.0203(15) -0.0302(16) 0.0005(15)
Cl5 0.148(4) 0.213(6) 0.151(4) 0.016(4) 0.027(3) 0.022(4)
Cl3 0.175(5) 0.178(5) 0.151(4) -0.045(4) -0.012(3) 0.019(4)
N6 0.046(4) 0.061(5) 0.064(4) -0.012(3) 0.004(3) -0.005(3)
N2 0.052(4) 0.059(4) 0.052(4) -0.008(3) 0.002(3) -0.015(3)
N5 0.052(4) 0.061(4) 0.068(4) -0.001(4) -0.002(3) 0.001(4)
N1 0.058(4) 0.061(4) 0.051(4) 0.002(3) -0.004(3) -0.002(3)
N3 0.059(4) 0.043(4) 0.054(4) -0.001(3) -0.006(3) 0.000(3)
Cl4 0.341(11) 0.144(5) 0.268(9) 0.036(5) -0.083(8) -0.076(6)
N4 0.050(4) 0.061(4) 0.054(4) 0.013(3) -0.009(3) 0.001(3)
C1 0.069(6) 0.065(6) 0.053(4) -0.005(4) -0.005(4) -0.001(5)
C7 0.050(4) 0.075(6) 0.061(5) -0.022(5) -0.003(4) -0.006(4)
C5 0.057(5) 0.057(5) 0.068(5) -0.003(4) 0.004(4) -0.010(4)
C6 0.067(6) 0.069(6) 0.080(6) -0.010(5) -0.004(5) -0.020(5)
C10 0.061(5) 0.060(5) 0.070(5) -0.004(5) -0.001(4) 0.008(4)
C12 0.055(5) 0.069(6) 0.076(6) 0.016(5) -0.006(4) 0.003(5)
C4 0.087(8) 0.081(7) 0.091(7) 0.027(6) -0.002(6) -0.031(6)
C17 0.070(6) 0.053(5) 0.078(6) -0.014(5) 0.013(5) -0.007(4)
C15 0.057(5) 0.063(6) 0.092(7) -0.006(6) -0.002(5) -0.010(5)
B1 0.055(5) 0.067(6) 0.040(4) 0.005(4) -0.002(4) 0.003(5)
C2 0.073(6) 0.095(7) 0.050(4) -0.005(5) -0.012(4) -0.010(6)
C8 0.087(7) 0.105(9) 0.053(5) -0.010(5) -0.007(5) -0.022(6)
C11 0.067(6) 0.060(6) 0.093(7) 0.004(5) 0.001(5) 0.013(5)
C16 0.058(5) 0.064(6) 0.113(8) -0.005(6) 0.004(5) -0.003(5)
C3 0.068(6) 0.096(8) 0.059(5) -0.009(5) -0.013(4) -0.003(5)
C13 0.094(8) 0.109(9) 0.075(7) 0.038(7) -0.002(6) 0.021(7)
C18 0.081(7) 0.095(8) 0.097(8) -0.016(7) 0.039(6) -0.003(6)
C14 0.064(6) 0.095(8) 0.122(9) 0.008(7) -0.035(6) 0.009(6)
C9 0.098(8) 0.073(7) 0.099(8) -0.028(6) 0.006(6) 0.007(6)
C19 0.20(2) 0.112(12) 0.145(15) -0.029(11) -0.051(14) 0.004(13)

loop_
_atom_type_symbol
_atom_type_description
_atom_type_scat_dispersion_real
_atom_type_scat_dispersion_imag
_atom_type_scat_source
C C 0.0181 0.0091 'International Tables Vol C Tables 4.2.6.8 and 6.1.1.4'
H H 0.0000 0.0000 'International Tables Vol C Tables 4.2.6.8 and 6.1.1.4'
B B 0.0090 0.0039 'International Tables Vol C Tables 4.2.6.8 and 6.1.1.4'
Cl Cl 0.3639 0.7018 'International Tables Vol C Tables 4.2.6.8 and 6.1.1.4'
N N 0.0311 0.0180 'International Tables Vol C Tables 4.2.6.8 and 6.1.1.4'
W W -5.4734 5.5774 'International Tables Vol C Tables 4.2.6.8 and 6.1.1.4'

loop_
_geom_angle_atom_site_label_1
_geom_angle_atom_site_label_2
_geom_angle_atom_site_label_3
_geom_angle
_geom_angle_site_symmetry_3
C1 W1 N3 97.2(3) .
C1 W1 N5 96.6(4) .
N3 W1 N5 80.8(3) .
C1 W1 N1 176.9(3) .
N3 W1 N1 85.9(2) .
N5 W1 N1 83.9(3) .
C1 W1 Cl1 95.8(3) .
N3 W1 Cl1 88.6(2) .
N5 W1 Cl1 164.6(2) .
N1 W1 Cl1 84.13(19) .
C1 W1 Cl2 91.9(3) .
N3 W1 Cl2 168.05(19) .
N5 W1 Cl2 90.5(2) .
N1 W1 Cl2 85.01(18) .
Cl1 W1 Cl2 98.15(12) .
C17 N6 N5 107.9(7) .
C17 N6 B1 129.4(8) .
N5 N6 B1 122.7(7) .
C7 N2 N1 109.2(7) .
C7 N2 B1 131.3(7) .
N1 N2 B1 119.5(6) .
C15 N5 N6 109.3(8) .
C15 N5 W1 132.1(7) .
N6 N5 W1 118.6(5) .
C5 N1 N2 106.0(7) .
C5 N1 W1 136.5(6) .
N2 N1 W1 117.5(5) .
C10 N3 N4 107.2(7) .
C10 N3 W1 132.9(6) .
N4 N3 W1 119.1(5) .
C12 N4 N3 108.1(7) .
C12 N4 B1 130.6(7) .
N3 N4 B1 121.1(6) .
C2 C1 W1 175.7(9) .
N2 C7 C6 108.3(8) .
N2 C7 C8 120.9(8) .
C6 C7 C8 130.8(8) .
N1 C5 C6 111.3(8) .
N1 C5 C4 124.0(8) .
C6 C5 C4 124.7(9) .
C7 C6 C5 105.2(8) .
C11 C10 N3 108.9(9) .
C11 C10 C9 129.3(9) .
N3 C10 C9 121.7(9) .
N4 C12 C11 107.1(8) .
N4 C12 C13 122.9(10) .
C11 C12 C13 130.0(10) .
N6 C17 C16 107.6(9) .
N6 C17 C18 125.6(10) .
C16 C17 C18 126.9(10) .
N5 C15 C16 107.7(9) .
N5 C15 C14 123.5(10) .
C16 C15 C14 128.8(10) .
N2 B1 N6 109.5(7) .
N2 B1 N4 109.5(7) .
N6 B1 N4 106.9(7) .
C3 C2 C1 176.8(13) .
C10 C11 C12 108.7(9) .
C15 C16 C17 107.5(9) .
C2 C3 C3 179.3(18) 3_665
Cl4 C19 Cl3 113.9(14) .
Cl4 C19 Cl5 111.9(10) .
Cl3 C19 Cl5 110.5(10) .

loop_
_geom_bond_atom_site_label_1
_geom_bond_atom_site_label_2
_geom_bond_distance
_geom_bond_site_symmetry_2
W1 C1 1.811(8) .
W1 N3 2.142(6) .
W1 N5 2.143(7) .
W1 N1 2.330(7) .
W1 Cl1 2.346(3) .
W1 Cl2 2.364(3) .
Cl5 C19 1.748(18) .
Cl3 C19 1.659(16) .
N6 C17 1.363(11) .
N6 N5 1.380(10) .
N6 B1 1.537(11) .
N2 C7 1.344(10) .
N2 N1 1.381(9) .
N2 B1 1.511(12) .
N5 C15 1.352(11) .
N1 C5 1.322(11) .
N3 C10 1.334(11) .
N3 N4 1.377(9) .
Cl4 C19 1.63(2) .
N4 C12 1.342(11) .
N4 B1 1.543(12) .
C1 C2 1.375(11) .
C7 C6 1.376(13) .
C7 C8 1.522(12) .
C5 C6 1.380(12) .
C5 C4 1.496(13) .
C10 C11 1.332(13) .
C10 C9 1.508(13) .
C12 C11 1.361(14) .
C12 C13 1.495(12) .
C17 C16 1.400(14) .
C17 C18 1.464(14) .
C15 C16 1.386(15) .
C15 C14 1.480(14) .
C2 C3 1.213(12) .
C3 C3 1.328(17) 3_665

loop_
_smtbx_masks_void_nr
_smtbx_masks_void_average_x
_smtbx_masks_void_average_y
_smtbx_masks_void_average_z
_smtbx_masks_void_volume
_smtbx_masks_void_count_electrons
1 -0.500 0.000 0.500 344.7 114.0
2 0.000 0.500 0.000 344.7 114.0
